data_7115134
loop_
_publ_author_name
'Parsons, Simon'
'Smith, Andrew A.'
'Winpenny, Richard E. P.'

_publ_section_title
;
 A novel dodecanuclear chromium(iii) cage: structural control by choice of
 leaving group
;
_journal_issue 7
_journal_name_full 'Chemical Communications'
_journal_page_first 579
_journal_paper_doi 10.1039/b001140l
_journal_year 2000
_chemical_formula_moiety '[Cr12O8(OH)4(iPrCOO)16(iPrCOOH)4].3.5CH2Cl2'
_chemical_formula_sum 'C83.5 H155 Cl3.5 Cr12 O53'
_chemical_formula_weight 2755.15
_chemical_name_systematic
;
 ?
;
_space_group_IT_number 2
_symmetry_cell_setting triclinic
_symmetry_space_group_name_Hall '-P 1'
_symmetry_space_group_name_H-M 'P -1'
_atom_sites_solution_hydrogens geom
_atom_sites_solution_primary Patterson
_atom_sites_solution_secondary difmap
_audit_creation_method SHELXL-97
_cell_angle_alpha 88.12(3)
_cell_angle_beta 85.11(3)
_cell_angle_gamma 69.756(15)
_cell_formula_units_Z 2
_cell_length_a 16.770(5)
_cell_length_b 17.049(6)
_cell_length_c 24.405(9)
_cell_measurement_reflns_used 32
_cell_measurement_temperature 150(2)
_cell_measurement_theta_max 22
_cell_measurement_theta_min 20
_cell_volume 6523(4)
_computing_cell_refinement 'Stoe DIF4'
_computing_data_collection 'Stoe DIF4'
_computing_data_reduction 'Stoe REDU4'
_computing_molecular_graphics SHELXTL
_computing_structure_refinement 'SHELXL-97 (Sheldrick, 1997)'
_computing_structure_solution DIRDIF
_diffrn_ambient_temperature 220(2)
_diffrn_measured_fraction_theta_full 0.991
_diffrn_measured_fraction_theta_max 0.991
_diffrn_measurement_method Omega-theta
_diffrn_radiation_monochromator graphite
_diffrn_radiation_source 'fine-focus sealed tube'
_diffrn_radiation_type CuK\a
_diffrn_radiation_wavelength 1.54184
_diffrn_reflns_av_R_equivalents 0.3706
_diffrn_reflns_av_sigmaI/netI 0.1764
_diffrn_reflns_limit_h_max 17
_diffrn_reflns_limit_h_min -17
_diffrn_reflns_limit_k_max 18
_diffrn_reflns_limit_k_min -18
_diffrn_reflns_limit_l_max 25
_diffrn_reflns_limit_l_min 0
_diffrn_reflns_number 16423
_diffrn_reflns_theta_full 55.18
_diffrn_reflns_theta_max 55.18
_diffrn_reflns_theta_min 2.76
_diffrn_standards_interval_time 60
_diffrn_standards_number 3
_exptl_absorpt_coefficient_mu 9.234
_exptl_absorpt_correction_T_max 0.279
_exptl_absorpt_correction_T_min 0.052
_exptl_absorpt_correction_type 'Optimised numerical'
_exptl_crystal_colour Green
_exptl_crystal_density_diffrn 1.403
_exptl_crystal_density_method 'not measured'
_exptl_crystal_description block
_exptl_crystal_F_000 2855
_exptl_crystal_size_max 0.54
_exptl_crystal_size_mid 0.43
_exptl_crystal_size_min 0.31
_refine_diff_density_max 1.059
_refine_diff_density_min -0.878
_refine_diff_density_rms 0.121
_refine_ls_extinction_method none
_refine_ls_goodness_of_fit_ref 0.944
_refine_ls_hydrogen_treatment riding
_refine_ls_matrix_type full
_refine_ls_number_parameters 937
_refine_ls_number_reflns 16350
_refine_ls_number_restraints 2190
_refine_ls_restrained_S_all 0.939
_refine_ls_R_factor_all 0.1918
_refine_ls_R_factor_gt 0.0975
_refine_ls_shift/su_max 0.050
_refine_ls_shift/su_mean 0.001
_refine_ls_structure_factor_coef Fsqd
_refine_ls_weighting_details 'calc w=1/[\s^2^(Fo^2^)+(0.1317P)^2^+0.0000P] where P=(Fo^2^+2Fc^2^)/3'
_refine_ls_weighting_scheme calc
_refine_ls_wR_factor_gt 0.2196
_refine_ls_wR_factor_ref 0.2644
_reflns_number_gt 7089
_reflns_number_total 16350
_reflns_threshold_expression 2sigma(I)
_cod_data_source_file b001140l.txt
_cod_data_source_block mystry
_cod_depositor_comments
;
The following automatic conversions were performed:
'_atom_site_symetry_multiplicity' tag replaced with
'_atom_site_symmetry_multiplicity'.

Automatic conversion script
Id: cif_correct_tags 1440 2010-10-19 06:21:57Z saulius 

The following automatic conversions were performed:

'_symmetry_cell_setting' value 'Triclinic' changed to 'triclinic'
according to
/usr/data/users/saulius/automatic-downloads/retrospective/RSC/lib/dictionaries/cif_core.dic
dictionary named 'cif_core.dic' version 2.4.2 from 2011-04-26.

Automatic conversion script
Id: cif_fix_values 2281 2013-09-26 08:29:07Z andrius 

The following automatic conversions were performed:

'_atom_sites_solution_hydrogens' value 'geometric' was changed to
'geom'.

Automatic conversion script
Id: cif_fix_values 6452 2018-10-05 10:23:21Z andrius 
;
_cod_original_sg_symbol_H-M P-1
_cod_original_formula_sum 'C83.50 H155 Cl3.50 Cr12 O53'
_cod_database_code 7115134

loop_
_symmetry_equiv_pos_as_xyz
'x, y, z'
'-x, -y, -z'

loop_
_atom_site_label
_atom_site_type_symbol
_atom_site_fract_x
_atom_site_fract_y
_atom_site_fract_z
_atom_site_U_iso_or_equiv
_atom_site_adp_type
_atom_site_occupancy
_atom_site_symmetry_multiplicity
_atom_site_calc_flag
_atom_site_refinement_flags
_atom_site_disorder_assembly
_atom_site_disorder_group
Cr1 Cr 0.69042(14) 0.20362(13) 0.68853(9) 0.0314(6) Uani 1 1 d . . .
Cr2 Cr 0.54693(14) 0.16338(13) 0.75595(9) 0.0332(6) Uani 1 1 d . . .
Cr3 Cr 0.67321(14) 0.03654(13) 0.69491(9) 0.0291(6) Uani 1 1 d . . .
Cr4 Cr 0.72257(13) 0.12047(13) 0.78890(8) 0.0282(5) Uani 1 1 d . . .
Cr5 Cr 0.85033(13) -0.01506(13) 0.72437(8) 0.0278(5) Uani 1 1 d . . .
Cr6 Cr 0.71102(13) -0.04731(13) 0.80134(9) 0.0284(6) Uani 1 1 d . . .
Cr7 Cr 0.84281(14) -0.17613(13) 0.73382(9) 0.0289(5) Uani 1 1 d . . .
Cr8 Cr 0.87710(14) -0.09376(13) 0.83464(9) 0.0301(6) Uani 1 1 d . . .
Cr9 Cr 0.55040(17) 0.18285(15) 0.60653(10) 0.0476(7) Uani 1 1 d . . .
Cr10 Cr 0.58449(15) 0.32173(14) 0.81283(9) 0.0398(6) Uani 1 1 d . . .
Cr11 Cr 1.05018(14) -0.15606(14) 0.74688(10) 0.0386(6) Uani 1 1 d . . .
Cr12 Cr 0.77328(15) -0.25061(14) 0.84932(9) 0.0375(6) Uani 1 1 d . . .
O1 O 0.6031(5) 0.1515(5) 0.6777(3) 0.035(2) Uani 1 1 d . . .
O2 O 0.6305(5) 0.2202(5) 0.7656(3) 0.035(2) Uani 1 1 d . . .
O3 O 0.6410(5) 0.0627(4) 0.7741(3) 0.023(2) Uani 1 1 d . . .
O4 O 0.7566(5) 0.0889(5) 0.7105(3) 0.027(2) Uani 1 1 d . . .
O5 O 0.7578(5) -0.0641(5) 0.7238(3) 0.024(2) Uani 1 1 d . . .
O6 O 0.8005(5) 0.0060(5) 0.8011(3) 0.023(2) Uani 1 1 d . . .
O7 O 0.9229(5) -0.1195(5) 0.7571(3) 0.027(2) Uani 1 1 d . . .
O8 O 0.7997(5) -0.1562(5) 0.8130(3) 0.027(2) Uani 1 1 d . . .
O9 O 0.4365(6) 0.1851(6) 0.6382(4) 0.055(3) Uani 1 1 d . . .
H9 H 0.4198 0.2210 0.6703 0.083 Uiso 1 1 d R . .
O10 O 0.6502(6) 0.3794(5) 0.7693(4) 0.041(2) Uani 1 1 d . . .
H10 H 0.6491 0.3686 0.7306 0.061 Uiso 1 1 d R . .
O11 O 1.0566(5) -0.2362(5) 0.6891(4) 0.041(2) Uani 1 1 d . . .
H11 H 1.0187 -0.2667 0.7006 0.061 Uiso 1 1 d R . .
O12 O 0.8149(6) -0.2308(5) 0.9195(4) 0.043(2) Uani 1 1 d . . .
H12 H 0.8684 -0.2210 0.9117 0.064 Uiso 1 1 d R . .
O1A O 0.5778(5) -0.0077(5) 0.6921(3) 0.035(2) Uani 1 1 d D . .
O2A O 0.4783(5) 0.0943(5) 0.7390(4) 0.042(2) Uani 1 1 d D . .
C1A C 0.5041(7) 0.0272(8) 0.7129(6) 0.045(4) Uiso 1 1 d D . .
C2A C 0.4387(8) -0.0132(9) 0.7031(6) 0.054(4) Uiso 1 1 d D . .
H2A H 0.4553 -0.0661 0.7242 0.065 Uiso 1 1 calc R . .
C3A C 0.4417(13) -0.0372(13) 0.6448(6) 0.113(8) Uiso 1 1 d D . .
H3A1 H 0.4997 -0.0708 0.6323 0.169 Uiso 1 1 calc R . .
H3A2 H 0.4230 0.0128 0.6223 0.169 Uiso 1 1 calc R . .
H3A3 H 0.4045 -0.0692 0.6417 0.169 Uiso 1 1 calc R . .
C4A C 0.3522(10) 0.0366(13) 0.7258(8) 0.116(8) Uiso 1 1 d D . .
H4A1 H 0.3130 0.0079 0.7191 0.174 Uiso 1 1 calc R . .
H4A2 H 0.3341 0.0910 0.7081 0.174 Uiso 1 1 calc R . .
H4A3 H 0.3525 0.0435 0.7650 0.174 Uiso 1 1 calc R . .
O1B O 0.7040(5) 0.0047(5) 0.6175(3) 0.037(2) Uani 1 1 d D . .
O2B O 0.5797(6) 0.0666(5) 0.5820(4) 0.049(3) Uani 1 1 d D . .
C1B C 0.6505(8) 0.0101(8) 0.5830(6) 0.053(4) Uiso 1 1 d D . .
C2B C 0.6793(11) -0.0615(9) 0.5418(6) 0.087(6) Uiso 1 1 d D . .
H2B H 0.7346 -0.0619 0.5237 0.104 Uiso 1 1 calc R . .
C3B C 0.6965(12) -0.1436(9) 0.5708(7) 0.093(7) Uiso 1 1 d D . .
H3B1 H 0.7364 -0.1487 0.5984 0.140 Uiso 1 1 calc R . .
H3B2 H 0.7208 -0.1886 0.5444 0.140 Uiso 1 1 calc R . .
H3B3 H 0.6436 -0.1468 0.5884 0.140 Uiso 1 1 calc R . .
C4B C 0.6210(15) -0.0470(15) 0.4986(8) 0.171(12) Uiso 1 1 d D . .
H4B1 H 0.6124 0.0078 0.4824 0.257 Uiso 1 1 calc R . .
H4B2 H 0.5667 -0.0496 0.5141 0.257 Uiso 1 1 calc R . .
H4B3 H 0.6450 -0.0894 0.4704 0.257 Uiso 1 1 calc R . .
O1C O 0.6542(6) -0.1828(5) 0.8733(4) 0.055(3) Uani 1 1 d D . .
O2C O 0.6190(5) -0.0931(5) 0.8028(4) 0.039(2) Uani 1 1 d D . .
C1C C 0.6021(7) -0.1346(8) 0.8426(5) 0.046(4) Uiso 1 1 d D . .
C2C C 0.5075(8) -0.1254(10) 0.8520(7) 0.087(6) Uiso 1 1 d D . .
H2C H 0.4902 -0.1352 0.8158 0.105 Uiso 1 1 calc R . .
C3C C 0.4557(12) -0.0365(10) 0.8665(9) 0.117(8) Uiso 1 1 d D . .
H3C1 H 0.4680 0.0005 0.8386 0.175 Uiso 1 1 calc R . .
H3C2 H 0.4701 -0.0233 0.9019 0.175 Uiso 1 1 calc R . .
H3C3 H 0.3955 -0.0291 0.8684 0.175 Uiso 1 1 calc R . .
C4C C 0.4945(14) -0.1901(12) 0.8884(9) 0.132(9) Uiso 1 1 d D . .
H4C1 H 0.5299 -0.2447 0.8742 0.198 Uiso 1 1 calc R . .
H4C2 H 0.4350 -0.1856 0.8902 0.198 Uiso 1 1 calc R . .
H4C3 H 0.5099 -0.1832 0.9249 0.198 Uiso 1 1 calc R . .
O1D O 0.8140(6) -0.0630(5) 0.9064(3) 0.042(2) Uani 1 1 d D . .
O2D O 0.6819(5) -0.0237(5) 0.8797(3) 0.040(2) Uani 1 1 d D . .
C1D C 0.7348(7) -0.0346(8) 0.9160(4) 0.037(4) Uiso 1 1 d D . .
C2D C 0.6917(9) -0.0133(10) 0.9740(5) 0.068(5) Uiso 1 1 d D . .
H2D H 0.6623 0.0478 0.9783 0.082 Uiso 1 1 calc R . .
C3D C 0.6297(15) -0.0604(18) 0.9864(11) 0.202(14) Uiso 1 1 d D . .
H3D1 H 0.5849 -0.0420 0.9613 0.302 Uiso 1 1 calc R . .
H3D2 H 0.6048 -0.0493 1.0239 0.302 Uiso 1 1 calc R . .
H3D3 H 0.6600 -0.1199 0.9818 0.302 Uiso 1 1 calc R . .
C4D C 0.7551(15) -0.0464(18) 1.0150(8) 0.184(13) Uiso 1 1 d D . .
H4D1 H 0.7275 -0.0315 1.0516 0.276 Uiso 1 1 calc R . .
H4D2 H 0.7999 -0.0226 1.0084 0.276 Uiso 1 1 calc R . .
H4D3 H 0.7795 -0.1067 1.0119 0.276 Uiso 1 1 calc R . .
O1E O 0.7275(6) -0.2830(6) 0.7866(3) 0.047(3) Uani 1 1 d D . .
O2E O 0.7633(5) -0.2251(5) 0.7087(3) 0.036(2) Uani 1 1 d D . .
C1E C 0.7292(8) -0.2698(7) 0.7361(4) 0.036(3) Uiso 1 1 d D . .
C2E C 0.6786(8) -0.3088(8) 0.7029(6) 0.054(4) Uiso 1 1 d D . .
H2E H 0.6852 -0.2943 0.6636 0.065 Uiso 1 1 calc R . .
C3E C 0.7108(15) -0.4023(10) 0.7091(11) 0.162(11) Uiso 1 1 d D . .
H3E1 H 0.7706 -0.4244 0.6961 0.244 Uiso 1 1 calc R . .
H3E2 H 0.6785 -0.4258 0.6877 0.244 Uiso 1 1 calc R . .
H3E3 H 0.7041 -0.4169 0.7475 0.244 Uiso 1 1 calc R . .
C4E C 0.5876(10) -0.2771(14) 0.7219(10) 0.146(10) Uiso 1 1 d D . .
H4E1 H 0.5651 -0.2170 0.7168 0.219 Uiso 1 1 calc R . .
H4E2 H 0.5808 -0.2903 0.7606 0.219 Uiso 1 1 calc R . .
H4E3 H 0.5569 -0.3031 0.7009 0.219 Uiso 1 1 calc R . .
O1F O 0.8157(8) -0.3656(7) 0.9621(4) 0.082(4) Uani 1 1 d D . .
H1F H 0.8282 -0.3247 0.9504 0.123 Uiso 1 1 calc R . .
O2F O 0.7479(6) -0.3440(5) 0.8858(4) 0.048(3) Uani 1 1 d D . .
C1F C 0.7706(9) -0.3826(8) 0.9291(5) 0.052(4) Uiso 1 1 d D . .
C2F C 0.7405(10) -0.4563(8) 0.9427(5) 0.060(5) Uiso 1 1 d D . .
H2F H 0.6777 -0.4320 0.9488 0.072 Uiso 1 1 calc R . .
C3F C 0.7578(14) -0.5115(12) 0.8943(7) 0.112(8) Uiso 1 1 d D . .
H3F1 H 0.7346 -0.4785 0.8625 0.169 Uiso 1 1 calc R . .
H3F2 H 0.7314 -0.5535 0.9016 0.169 Uiso 1 1 calc R . .
H3F3 H 0.8189 -0.5386 0.8870 0.169 Uiso 1 1 calc R . .
C4F C 0.7703(12) -0.4982(11) 0.9945(6) 0.096(7) Uiso 1 1 d D . .
H4F1 H 0.7501 -0.5448 1.0008 0.143 Uiso 1 1 calc R . .
H4F2 H 0.7485 -0.4589 1.0246 0.143 Uiso 1 1 calc R . .
H4F3 H 0.8322 -0.5186 0.9921 0.143 Uiso 1 1 calc R . .
O1G O 0.8875(5) -0.3289(5) 0.8252(3) 0.040(2) Uani 1 1 d D . .
O2G O 0.9269(5) -0.2894(5) 0.7437(3) 0.039(2) Uani 1 1 d D . .
C1G C 0.9339(8) -0.3424(6) 0.7814(5) 0.034(3) Uiso 1 1 d D . .
C2G C 1.0000(8) -0.4295(7) 0.7746(6) 0.051(4) Uiso 1 1 d D . .
H2G H 1.0283 -0.4451 0.8094 0.061 Uiso 1 1 calc R . .
C3G C 0.9529(12) -0.4887(11) 0.7661(8) 0.102(7) Uiso 1 1 d D . .
H3G1 H 0.9101 -0.4836 0.7965 0.153 Uiso 1 1 calc R . .
H3G2 H 0.9928 -0.5456 0.7644 0.153 Uiso 1 1 calc R . .
H3G3 H 0.9253 -0.4749 0.7319 0.153 Uiso 1 1 calc R . .
C4G C 1.0658(10) -0.4347(12) 0.7299(7) 0.096(7) Uiso 1 1 d D . .
H4G1 H 1.1059 -0.4915 0.7273 0.144 Uiso 1 1 calc R . .
H4G2 H 1.0957 -0.3971 0.7374 0.144 Uiso 1 1 calc R . .
H4G3 H 1.0393 -0.4188 0.6955 0.144 Uiso 1 1 calc R . .
O1H O 0.9554(5) -0.1937(5) 0.8687(3) 0.037(2) Uani 1 1 d D . .
O2H O 1.0621(5) -0.2438(5) 0.8049(4) 0.046(3) Uani 1 1 d D . .
C1H C 1.0269(8) -0.2460(7) 0.8516(5) 0.040(4) Uiso 1 1 d D . .
C2H C 1.0718(8) -0.3133(8) 0.8922(5) 0.053(4) Uiso 1 1 d D . .
H2H H 1.0351 -0.3471 0.9021 0.064 Uiso 1 1 calc R . .
C3H C 1.1546(10) -0.3699(11) 0.8672(8) 0.113(8) Uiso 1 1 d D . .
H3H1 H 1.1451 -0.3960 0.8349 0.170 Uiso 1 1 calc R . .
H3H2 H 1.1813 -0.4127 0.8936 0.170 Uiso 1 1 calc R . .
H3H3 H 1.1915 -0.3380 0.8568 0.170 Uiso 1 1 calc R . .
C4H C 1.0812(15) -0.2731(14) 0.9430(7) 0.143(10) Uiso 1 1 d D . .
H4H1 H 1.1083 -0.3158 0.9694 0.215 Uiso 1 1 calc R . .
H4H2 H 1.0255 -0.2384 0.9586 0.215 Uiso 1 1 calc R . .
H4H3 H 1.1162 -0.2387 0.9342 0.215 Uiso 1 1 calc R . .
O1I O 1.2130(7) -0.3067(7) 0.6871(6) 0.106(5) Uani 1 1 d D . .
H1I H 1.1607 -0.2961 0.6881 0.158 Uiso 1 1 calc R . .
O2I O 1.1753(5) -0.1929(6) 0.7397(4) 0.053(3) Uani 1 1 d D . .
C1I C 1.2283(9) -0.2540(9) 0.7154(7) 0.073(5) Uiso 1 1 d D B .
C2I C 1.3222(9) -0.2657(11) 0.7175(8) 0.083(6) Uiso 1 1 d D . .
H2I H 1.3482 -0.2936 0.6822 0.099 Uiso 0.50 1 calc PR A 1
H2I' H 1.3547 -0.3263 0.7201 0.099 Uiso 0.50 1 calc PR A 2
C3I C 1.338(2) -0.1857(18) 0.713(2) 0.125(17) Uiso 0.50 1 d PD B 1
H3I1 H 1.3169 -0.1578 0.6788 0.187 Uiso 0.50 1 calc PR B 1
H3I2 H 1.3987 -0.1963 0.7121 0.187 Uiso 0.50 1 calc PR B 1
H3I3 H 1.3087 -0.1503 0.7437 0.187 Uiso 0.50 1 calc PR B 1
C4I C 1.361(2) -0.3282(19) 0.7578(14) 0.109(15) Uiso 0.50 1 d PD B 1
H4I1 H 1.3433 -0.3763 0.7540 0.163 Uiso 0.50 1 calc PR B 1
H4I2 H 1.3425 -0.3052 0.7944 0.163 Uiso 0.50 1 calc PR B 1
H4I3 H 1.4223 -0.3453 0.7519 0.163 Uiso 0.50 1 calc PR B 1
C5I C 1.334(2) -0.222(2) 0.7713(15) 0.088(12) Uiso 0.50 1 d P B 2
H5I1 H 1.3159 -0.2481 0.8036 0.132 Uiso 0.50 1 calc PR B 2
H5I2 H 1.2989 -0.1629 0.7707 0.132 Uiso 0.50 1 calc PR B 2
H5I3 H 1.3930 -0.2274 0.7724 0.132 Uiso 0.50 1 calc PR B 2
C6I C 1.356(3) -0.233(3) 0.670(2) 0.15(2) Uiso 0.50 1 d P B 2
H6I1 H 1.4158 -0.2431 0.6732 0.221 Uiso 0.50 1 calc PR B 2
H6I2 H 1.3253 -0.1736 0.6673 0.221 Uiso 0.50 1 calc PR B 2
H6I3 H 1.3493 -0.2608 0.6375 0.221 Uiso 0.50 1 calc PR B 2
O1J O 1.0641(5) -0.0793(6) 0.8000(4) 0.050(3) Uani 1 1 d D . .
O2J O 0.9443(5) -0.0285(5) 0.8562(4) 0.041(2) Uani 1 1 d D . .
C1J C 1.0181(7) -0.0335(8) 0.8382(5) 0.040(4) Uiso 1 1 d D . .
C2J C 1.0554(9) 0.0228(9) 0.8665(6) 0.063(5) Uiso 1 1 d D . .
H2J H 1.0121 0.0797 0.8681 0.075 Uiso 1 1 calc R . .
C3J C 1.0670(16) -0.0087(16) 0.9245(7) 0.160(11) Uiso 1 1 d D . .
H3J1 H 1.0133 -0.0108 0.9415 0.240 Uiso 1 1 calc R . .
H3J2 H 1.0854 0.0287 0.9452 0.240 Uiso 1 1 calc R . .
H3J3 H 1.1097 -0.0642 0.9243 0.240 Uiso 1 1 calc R . .
C4J C 1.1332(11) 0.0289(14) 0.8374(8) 0.118(8) Uiso 1 1 d D . .
H4J1 H 1.1538 0.0651 0.8577 0.176 Uiso 1 1 calc R . .
H4J2 H 1.1209 0.0520 0.8009 0.176 Uiso 1 1 calc R . .
H4J3 H 1.1765 -0.0263 0.8342 0.176 Uiso 1 1 calc R . .
O1K O 0.8862(5) -0.1806(5) 0.6557(3) 0.035(2) Uani 1 1 d D . .
O2K O 0.8896(5) -0.0500(5) 0.6476(3) 0.030(2) Uani 1 1 d D . .
C1K C 0.8988(8) -0.1212(6) 0.6285(4) 0.038(4) Uiso 1 1 d D D .
C2K C 0.9254(9) -0.1355(8) 0.5680(5) 0.067(5) Uiso 1 1 d D . .
H2K H 0.8798 -0.1006 0.5453 0.081 Uiso 0.50 1 calc PR C 1
H2K' H 0.8859 -0.1601 0.5536 0.081 Uiso 0.50 1 calc PR C 2
C3K C 0.9493(16) -0.2279(10) 0.5548(9) 0.034(7) Uiso 0.50 1 d PD D 1
H3K1 H 0.9679 -0.2370 0.5160 0.050 Uiso 0.50 1 calc PR D 1
H3K2 H 0.9001 -0.2449 0.5632 0.050 Uiso 0.50 1 calc PR D 1
H3K3 H 0.9952 -0.2605 0.5767 0.050 Uiso 0.50 1 calc PR D 1
C4K C 1.0048(16) -0.115(2) 0.5565(12) 0.077(11) Uiso 0.50 1 d PD D 1
H4K1 H 1.0241 -0.1242 0.5179 0.115 Uiso 0.50 1 calc PR D 1
H4K2 H 1.0487 -0.1505 0.5787 0.115 Uiso 0.50 1 calc PR D 1
H4K3 H 0.9932 -0.0569 0.5655 0.115 Uiso 0.50 1 calc PR D 1
C5K C 1.0111(16) -0.1968(19) 0.5566(13) 0.098(14) Uiso 0.50 1 d PD D 2
H5K1 H 1.0244 -0.2028 0.5171 0.147 Uiso 0.50 1 calc PR D 2
H5K2 H 1.0133 -0.2504 0.5725 0.147 Uiso 0.50 1 calc PR D 2
H5K3 H 1.0523 -0.1780 0.5725 0.147 Uiso 0.50 1 calc PR D 2
C6K C 0.912(2) -0.0554(13) 0.5374(10) 0.071(10) Uiso 0.50 1 d PD D 2
H6K1 H 0.8529 -0.0203 0.5421 0.107 Uiso 0.50 1 calc PR D 2
H6K2 H 0.9288 -0.0670 0.4986 0.107 Uiso 0.50 1 calc PR D 2
H6K3 H 0.9473 -0.0267 0.5515 0.107 Uiso 0.50 1 calc PR D 2
O1L O 0.9373(5) 0.0396(5) 0.7200(3) 0.032(2) Uani 1 1 d D . .
O2L O 1.0512(5) -0.0702(5) 0.6914(4) 0.036(2) Uani 1 1 d D . .
C1L C 1.0093(7) 0.0059(6) 0.6946(5) 0.033(3) Uiso 1 1 d D . .
C2L C 1.0480(8) 0.0664(8) 0.6645(6) 0.055(4) Uiso 1 1 d D . .
H2L H 1.0476 0.1085 0.6916 0.067 Uiso 1 1 calc R . .
C3L C 1.1388(8) 0.0228(10) 0.6436(7) 0.075(5) Uiso 1 1 d D . .
H3L1 H 1.1717 -0.0048 0.6739 0.112 Uiso 1 1 calc R . .
H3L2 H 1.1622 0.0633 0.6268 0.112 Uiso 1 1 calc R . .
H3L3 H 1.1413 -0.0185 0.6164 0.112 Uiso 1 1 calc R . .
C4L C 0.9932(9) 0.1118(9) 0.6204(6) 0.056(4) Uiso 1 1 d D . .
H4L1 H 1.0174 0.1508 0.6021 0.084 Uiso 1 1 calc R . .
H4L2 H 0.9363 0.1422 0.6365 0.084 Uiso 1 1 calc R . .
H4L3 H 0.9903 0.0719 0.5939 0.084 Uiso 1 1 calc R . .
O1M O 0.8073(5) 0.1766(5) 0.7890(3) 0.032(2) Uani 1 1 d D . .
O2M O 0.7795(5) 0.2450(5) 0.7102(3) 0.030(2) Uani 1 1 d D . .
C1M C 0.8205(8) 0.2245(7) 0.7522(5) 0.035(3) Uiso 1 1 d D F .
C2M C 0.8901(8) 0.2611(8) 0.7589(5) 0.046(4) Uiso 1 1 d D . .
H2M H 0.9460 0.2152 0.7569 0.056 Uiso 0.50 1 calc PR E 1
H2M' H 0.9262 0.2502 0.7238 0.056 Uiso 0.50 1 calc PR E 2
C3M C 0.891(2) 0.3229(18) 0.7134(10) 0.081(12) Uiso 0.50 1 d PD F 1
H3M1 H 0.9003 0.2951 0.6781 0.122 Uiso 0.50 1 calc PR F 1
H3M2 H 0.9364 0.3447 0.7175 0.122 Uiso 0.50 1 calc PR F 1
H3M3 H 0.8367 0.3685 0.7152 0.122 Uiso 0.50 1 calc PR F 1
C4M C 0.876(2) 0.3028(19) 0.8128(8) 0.067(10) Uiso 0.50 1 d PD F 1
H4M1 H 0.9219 0.3245 0.8168 0.101 Uiso 0.50 1 calc PR F 1
H4M2 H 0.8762 0.2628 0.8419 0.101 Uiso 0.50 1 calc PR F 1
H4M3 H 0.8221 0.3484 0.8150 0.101 Uiso 0.50 1 calc PR F 1
C5M C 0.946(3) 0.218(3) 0.8010(18) 0.121(17) Uiso 0.50 1 d P F 2
H5M1 H 0.9754 0.1601 0.7903 0.181 Uiso 0.50 1 calc PR F 2
H5M2 H 0.9128 0.2200 0.8357 0.181 Uiso 0.50 1 calc PR F 2
H5M3 H 0.9878 0.2448 0.8049 0.181 Uiso 0.50 1 calc PR F 2
C6M C 0.850(3) 0.355(3) 0.763(2) 0.15(2) Uiso 0.50 1 d P F 2
H6M1 H 0.8178 0.3764 0.7317 0.223 Uiso 0.50 1 calc PR F 2
H6M2 H 0.8948 0.3789 0.7641 0.223 Uiso 0.50 1 calc PR F 2
H6M3 H 0.8129 0.3692 0.7967 0.223 Uiso 0.50 1 calc PR F 2
O1N O 0.6957(6) 0.1452(5) 0.8681(3) 0.038(2) Uani 1 1 d D . .
O2N O 0.6722(6) 0.2827(5) 0.8655(3) 0.041(2) Uani 1 1 d D . .
C1N C 0.6964(9) 0.2121(7) 0.8887(5) 0.043(4) Uiso 1 1 d D . .
C2N C 0.7287(9) 0.2053(8) 0.9456(5) 0.064(5) Uiso 1 1 d D . .
H2N H 0.7025 0.1697 0.9678 0.076 Uiso 1 1 calc R . .
C3N C 0.7032(12) 0.2864(10) 0.9750(7) 0.098(7) Uiso 1 1 d D . .
H3N1 H 0.6416 0.3128 0.9767 0.148 Uiso 1 1 calc R . .
H3N2 H 0.7296 0.3227 0.9554 0.148 Uiso 1 1 calc R . .
H3N3 H 0.7216 0.2767 1.0120 0.148 Uiso 1 1 calc R . .
C4N C 0.8223(9) 0.1612(11) 0.9430(7) 0.088(6) Uiso 1 1 d D . .
H4N1 H 0.8415 0.1561 0.9798 0.132 Uiso 1 1 calc R . .
H4N2 H 0.8506 0.1927 0.9200 0.132 Uiso 1 1 calc R . .
H4N3 H 0.8359 0.1060 0.9276 0.132 Uiso 1 1 calc R . .
O1O O 0.5137(6) 0.2788(5) 0.8655(4) 0.045(3) Uani 1 1 d D . .
O2O O 0.4953(6) 0.1669(5) 0.8309(4) 0.049(3) Uani 1 1 d D . .
C1O C 0.4849(9) 0.2205(8) 0.8675(5) 0.049(4) Uiso 1 1 d D . .
C2O C 0.4331(10) 0.2105(10) 0.9204(5) 0.074(5) Uiso 1 1 d D . .
H2O H 0.4471 0.1509 0.9308 0.089 Uiso 1 1 calc R . .
C3O C 0.4432(15) 0.2613(15) 0.9674(8) 0.154(11) Uiso 1 1 d D . .
H3O1 H 0.5018 0.2401 0.9770 0.232 Uiso 1 1 calc R . .
H3O2 H 0.4057 0.2571 0.9990 0.232 Uiso 1 1 calc R . .
H3O3 H 0.4286 0.3194 0.9562 0.232 Uiso 1 1 calc R . .
C4O C 0.3419(11) 0.2493(16) 0.9091(9) 0.153(11) Uiso 1 1 d D . .
H4O1 H 0.3305 0.2207 0.8786 0.230 Uiso 1 1 calc R . .
H4O2 H 0.3297 0.3078 0.8997 0.230 Uiso 1 1 calc R . .
H4O3 H 0.3060 0.2446 0.9415 0.230 Uiso 1 1 calc R . .
O1P O 0.5678(8) 0.5198(6) 0.8064(5) 0.078(4) Uani 1 1 d D . .
H1P H 0.5933 0.4791 0.7862 0.118 Uiso 1 1 calc R . .
O2P O 0.5341(6) 0.4239(5) 0.8575(4) 0.053(3) Uani 1 1 d D . .
C1P C 0.5326(9) 0.4968(8) 0.8472(6) 0.054(4) Uiso 1 1 d D H .
C2P C 0.4817(11) 0.5619(10) 0.8907(7) 0.088(6) Uiso 1 1 d D . .
H2P H 0.5147 0.5505 0.9236 0.106 Uiso 0.50 1 calc PR G 1
H2P' H 0.4955 0.6111 0.8765 0.106 Uiso 0.50 1 calc PR G 2
C3P C 0.3986(16) 0.550(2) 0.9073(15) 0.077(12) Uiso 0.50 1 d PD H 1
H3P1 H 0.4092 0.4926 0.9192 0.115 Uiso 0.50 1 calc PR H 1
H3P2 H 0.3638 0.5621 0.8763 0.115 Uiso 0.50 1 calc PR H 1
H3P3 H 0.3690 0.5875 0.9373 0.115 Uiso 0.50 1 calc PR H 1
C4P C 0.474(4) 0.6461(15) 0.872(3) 0.31(5) Uiso 0.50 1 d PD H 1
H4P1 H 0.5308 0.6487 0.8625 0.472 Uiso 0.50 1 calc PR H 1
H4P2 H 0.4451 0.6861 0.9005 0.472 Uiso 0.50 1 calc PR H 1
H4P3 H 0.4423 0.6595 0.8393 0.472 Uiso 0.50 1 calc PR H 1
C5P C 0.513(3) 0.553(3) 0.936(2) 0.15(2) Uiso 0.50 1 d P H 2
H5P1 H 0.4784 0.5969 0.9610 0.228 Uiso 0.50 1 calc PR H 2
H5P2 H 0.5706 0.5545 0.9312 0.228 Uiso 0.50 1 calc PR H 2
H5P3 H 0.5154 0.4989 0.9520 0.228 Uiso 0.50 1 calc PR H 2
C6P C 0.397(3) 0.587(3) 0.881(2) 0.13(2) Uiso 0.50 1 d P H 2
H6P1 H 0.3919 0.5977 0.8416 0.198 Uiso 0.50 1 calc PR H 2
H6P2 H 0.3657 0.6368 0.9012 0.198 Uiso 0.50 1 calc PR H 2
H6P3 H 0.3752 0.5425 0.8917 0.198 Uiso 0.50 1 calc PR H 2
O1Q O 0.4513(6) 0.2630(5) 0.7384(4) 0.048(3) Uani 1 1 d D . .
O2Q O 0.4876(6) 0.3688(5) 0.7676(4) 0.048(3) Uani 1 1 d D . .
C1Q C 0.4396(7) 0.3389(7) 0.7445(6) 0.042(4) Uiso 1 1 d D J .
C2Q C 0.3542(8) 0.4024(8) 0.7310(6) 0.060(5) Uiso 1 1 d D . .
H2Q H 0.3679 0.4491 0.7123 0.071 Uiso 0.50 1 calc PR I 1
H2Q' H 0.3457 0.4001 0.6915 0.071 Uiso 0.50 1 calc PR I 2
C3Q C 0.3102(16) 0.3717(19) 0.6906(10) 0.069(10) Uiso 0.50 1 d PD J 1
H3Q1 H 0.3485 0.3516 0.6580 0.103 Uiso 0.50 1 calc PR J 1
H3Q2 H 0.2599 0.4171 0.6805 0.103 Uiso 0.50 1 calc PR J 1
H3Q3 H 0.2934 0.3265 0.7069 0.103 Uiso 0.50 1 calc PR J 1
C4Q C 0.3014(17) 0.438(2) 0.7810(10) 0.084(12) Uiso 0.50 1 d PD J 1
H4Q1 H 0.3337 0.4598 0.8040 0.126 Uiso 0.50 1 calc PR J 1
H4Q2 H 0.2846 0.3958 0.8009 0.126 Uiso 0.50 1 calc PR J 1
H4Q3 H 0.2509 0.4838 0.7712 0.126 Uiso 0.50 1 calc PR J 1
C5Q C 0.284(3) 0.373(3) 0.7692(17) 0.101(14) Uiso 0.50 1 d P J 2
H5Q1 H 0.2272 0.4111 0.7631 0.151 Uiso 0.50 1 calc PR J 2
H5Q2 H 0.2942 0.3750 0.8076 0.151 Uiso 0.50 1 calc PR J 2
H5Q3 H 0.2896 0.3169 0.7595 0.151 Uiso 0.50 1 calc PR J 2
C6Q C 0.335(2) 0.490(2) 0.7486(16) 0.089(13) Uiso 0.50 1 d P J 2
H6Q1 H 0.2792 0.5246 0.7377 0.134 Uiso 0.50 1 calc PR J 2
H6Q2 H 0.3778 0.5114 0.7312 0.134 Uiso 0.50 1 calc PR J 2
H6Q3 H 0.3355 0.4922 0.7882 0.134 Uiso 0.50 1 calc PR J 2
O1R O 0.5190(6) 0.3031(5) 0.6229(4) 0.048(3) Uani 1 1 d D . .
O2R O 0.6255(5) 0.3190(5) 0.6657(3) 0.036(2) Uani 1 1 d D . .
C1R C 0.5600(8) 0.3452(6) 0.6398(5) 0.036(3) Uiso 1 1 d D . .
C2R C 0.5274(9) 0.4374(7) 0.6234(5) 0.048(4) Uiso 1 1 d D . .
H2R H 0.4643 0.4574 0.6274 0.058 Uiso 1 1 calc R . .
C3R C 0.5563(11) 0.4914(9) 0.6578(6) 0.072(5) Uiso 1 1 d D . .
H3R1 H 0.5369 0.4869 0.6960 0.108 Uiso 1 1 calc R . .
H3R2 H 0.5327 0.5490 0.6458 0.108 Uiso 1 1 calc R . .
H3R3 H 0.6180 0.4734 0.6541 0.108 Uiso 1 1 calc R . .
C4R C 0.5545(11) 0.4442(11) 0.5644(5) 0.083(6) Uiso 1 1 d D . .
H4R1 H 0.5339 0.4096 0.5426 0.124 Uiso 1 1 calc R . .
H4R2 H 0.6162 0.4255 0.5595 0.124 Uiso 1 1 calc R . .
H4R3 H 0.5310 0.5020 0.5525 0.124 Uiso 1 1 calc R . .
O1S O 0.3620(8) 0.2662(7) 0.5576(5) 0.100(5) Uani 1 1 d D . .
H1S H 0.3762 0.2454 0.5880 0.150 Uiso 1 1 calc R . .
O2S O 0.5015(7) 0.2166(7) 0.5357(4) 0.071(3) Uani 1 1 d D . .
C1S C 0.4272(9) 0.2544(11) 0.5252(6) 0.077(6) Uiso 1 1 d D . .
C2S C 0.4149(12) 0.2886(13) 0.4669(7) 0.144(10) Uiso 1 1 d D . .
H2S H 0.3912 0.2514 0.4487 0.173 Uiso 1 1 calc R . .
C3S C 0.4954(13) 0.2802(14) 0.4343(9) 0.138(9) Uiso 1 1 d D . .
H3S1 H 0.5344 0.2232 0.4367 0.206 Uiso 1 1 calc R . .
H3S2 H 0.5206 0.3180 0.4485 0.206 Uiso 1 1 calc R . .
H3S3 H 0.4841 0.2941 0.3962 0.206 Uiso 1 1 calc R . .
C4S C 0.3499(14) 0.3715(13) 0.4647(10) 0.161(11) Uiso 1 1 d D . .
H4S1 H 0.2982 0.3714 0.4858 0.241 Uiso 1 1 calc R . .
H4S2 H 0.3380 0.3861 0.4268 0.241 Uiso 1 1 calc R . .
H4S3 H 0.3703 0.4122 0.4801 0.241 Uiso 1 1 calc R . .
O1T O 0.6548(6) 0.1837(6) 0.5627(4) 0.053(3) Uani 1 1 d D . .
O2T O 0.7547(6) 0.1839(5) 0.6172(3) 0.042(2) Uani 1 1 d D . .
C1T C 0.7265(8) 0.1827(9) 0.5717(5) 0.045(4) Uiso 1 1 d D . .
C2T C 0.7901(10) 0.1784(11) 0.5214(6) 0.078(6) Uiso 1 1 d D . .
H2T H 0.8435 0.1298 0.5227 0.093 Uiso 1 1 calc R . .
C3T C 0.7489(16) 0.1844(17) 0.4679(7) 0.168(12) Uiso 1 1 d D . .
H3T1 H 0.7901 0.1836 0.4373 0.251 Uiso 1 1 calc R . .
H3T2 H 0.7006 0.2361 0.4671 0.251 Uiso 1 1 calc R . .
H3T3 H 0.7296 0.1373 0.4650 0.251 Uiso 1 1 calc R . .
C4T C 0.804(2) 0.2617(18) 0.5240(14) 0.33(3) Uiso 1 1 d D . .
H4T1 H 0.8306 0.2641 0.5574 0.488 Uiso 1 1 calc R . .
H4T2 H 0.7499 0.3070 0.5237 0.488 Uiso 1 1 calc R . .
H4T3 H 0.8412 0.2670 0.4923 0.488 Uiso 1 1 calc R . .

loop_
_atom_site_aniso_label
_atom_site_aniso_U_11
_atom_site_aniso_U_22
_atom_site_aniso_U_33
_atom_site_aniso_U_23
_atom_site_aniso_U_13
_atom_site_aniso_U_12
Cr1 0.0360(14) 0.0307(12) 0.0325(13) 0.0027(10) -0.0021(11) -0.0183(11)
Cr2 0.0244(13) 0.0334(12) 0.0436(15) 0.0033(11) -0.0021(11) -0.0127(11)
Cr3 0.0315(14) 0.0333(12) 0.0292(13) 0.0009(10) -0.0052(11) -0.0191(11)
Cr4 0.0294(13) 0.0334(12) 0.0251(13) 0.0010(10) -0.0028(11) -0.0153(11)
Cr5 0.0288(13) 0.0326(12) 0.0276(13) -0.0005(10) 0.0012(11) -0.0181(11)
Cr6 0.0240(13) 0.0331(12) 0.0306(13) 0.0009(10) 0.0016(11) -0.0141(11)
Cr7 0.0297(13) 0.0314(12) 0.0315(13) -0.0023(10) -0.0031(11) -0.0177(11)
Cr8 0.0288(14) 0.0367(13) 0.0312(13) 0.0049(10) -0.0081(11) -0.0185(11)
Cr9 0.0599(18) 0.0451(15) 0.0516(17) 0.0127(13) -0.0254(14) -0.0319(14)
Cr10 0.0443(16) 0.0352(13) 0.0391(15) -0.0048(11) 0.0033(12) -0.0138(12)
Cr11 0.0269(14) 0.0404(13) 0.0542(16) -0.0043(12) -0.0015(12) -0.0186(11)
Cr12 0.0445(16) 0.0407(13) 0.0393(14) 0.0099(11) -0.0081(12) -0.0298(12)
O1 0.035(6) 0.030(5) 0.043(6) 0.003(4) -0.003(5) -0.016(4)
O2 0.040(6) 0.038(5) 0.029(5) -0.006(4) 0.005(5) -0.018(5)
O3 0.027(5) 0.018(4) 0.030(5) -0.001(4) -0.008(4) -0.013(4)
O4 0.026(5) 0.031(5) 0.025(5) 0.011(4) -0.001(4) -0.012(4)
O5 0.028(5) 0.029(5) 0.021(5) 0.002(4) 0.001(4) -0.018(4)
O6 0.027(5) 0.025(4) 0.022(5) 0.000(4) -0.001(4) -0.015(4)
O7 0.029(5) 0.027(5) 0.035(5) 0.007(4) -0.001(4) -0.022(4)
O8 0.023(5) 0.030(5) 0.029(5) 0.002(4) -0.002(4) -0.012(4)
O9 0.051(7) 0.058(7) 0.070(7) 0.005(6) -0.021(6) -0.033(6)
O10 0.054(7) 0.036(5) 0.040(6) 0.004(4) -0.001(5) -0.026(5)
O11 0.033(6) 0.038(5) 0.052(6) -0.004(5) 0.007(5) -0.015(5)
O12 0.048(6) 0.049(6) 0.039(6) -0.006(5) -0.003(5) -0.025(5)
O1A 0.030(6) 0.040(5) 0.040(6) 0.005(4) -0.006(5) -0.019(5)
O2A 0.023(5) 0.044(6) 0.058(7) 0.003(5) 0.000(5) -0.012(5)
O1B 0.037(6) 0.037(5) 0.038(6) -0.005(4) -0.006(5) -0.014(5)
O2B 0.066(7) 0.037(5) 0.054(7) 0.005(5) -0.019(6) -0.028(5)
O1C 0.064(7) 0.033(5) 0.069(7) 0.026(5) 0.014(6) -0.023(5)
O2C 0.029(6) 0.044(6) 0.051(6) 0.013(5) 0.002(5) -0.024(5)
O1D 0.051(7) 0.044(6) 0.034(6) -0.004(5) 0.001(5) -0.022(5)
O2D 0.026(5) 0.047(6) 0.046(6) 0.004(5) 0.006(5) -0.016(5)
O1E 0.055(7) 0.064(7) 0.043(6) 0.004(5) -0.005(5) -0.047(6)
O2E 0.030(5) 0.033(5) 0.049(6) -0.001(4) -0.005(5) -0.016(4)
O1F 0.120(11) 0.083(8) 0.075(9) 0.025(7) -0.023(8) -0.075(8)
O2F 0.065(7) 0.043(6) 0.048(6) 0.028(5) -0.022(5) -0.032(5)
O1G 0.042(6) 0.039(5) 0.046(6) 0.008(5) -0.017(5) -0.020(5)
O2G 0.036(6) 0.031(5) 0.050(6) 0.005(5) -0.004(5) -0.014(5)
O1H 0.042(6) 0.046(6) 0.031(5) 0.006(4) -0.007(5) -0.026(5)
O2H 0.029(6) 0.045(6) 0.071(7) 0.004(5) -0.013(5) -0.018(5)
O1I 0.033(7) 0.087(9) 0.194(15) -0.059(10) -0.002(8) -0.014(7)
O2I 0.017(5) 0.063(7) 0.078(8) -0.011(6) 0.000(5) -0.013(5)
O1J 0.022(5) 0.058(6) 0.077(8) -0.011(6) 0.003(5) -0.023(5)
O2J 0.041(6) 0.039(5) 0.049(6) -0.009(5) -0.005(5) -0.021(5)
O1K 0.039(6) 0.041(5) 0.033(5) -0.008(4) 0.002(5) -0.023(5)
O2K 0.025(5) 0.037(5) 0.037(5) -0.010(4) 0.010(4) -0.022(4)
O1L 0.026(5) 0.037(5) 0.037(5) -0.005(4) 0.009(4) -0.017(4)
O2L 0.023(5) 0.036(5) 0.052(6) 0.002(5) 0.007(5) -0.015(4)
O1M 0.039(6) 0.033(5) 0.035(5) -0.007(4) 0.003(5) -0.027(5)
O2M 0.030(5) 0.026(5) 0.036(5) 0.000(4) -0.001(4) -0.014(4)
O1N 0.053(6) 0.041(5) 0.024(5) -0.006(4) 0.012(5) -0.024(5)
O2N 0.046(6) 0.043(6) 0.033(6) 0.001(5) -0.007(5) -0.012(5)
O1O 0.055(7) 0.034(5) 0.044(6) -0.008(5) 0.020(5) -0.017(5)
O2O 0.047(7) 0.045(6) 0.061(7) 0.004(5) 0.014(6) -0.028(5)
O1P 0.104(10) 0.042(6) 0.086(9) -0.019(6) 0.009(8) -0.022(7)
O2P 0.061(7) 0.046(6) 0.046(6) -0.017(5) 0.013(5) -0.015(6)
O1Q 0.041(6) 0.042(6) 0.076(7) 0.002(5) -0.013(5) -0.033(5)
O2Q 0.046(6) 0.041(6) 0.057(7) -0.005(5) -0.012(5) -0.013(5)
O1R 0.053(7) 0.050(6) 0.061(7) 0.026(5) -0.030(6) -0.041(5)
O2R 0.043(6) 0.036(5) 0.036(6) 0.006(4) -0.014(5) -0.022(5)
O1S 0.117(12) 0.076(9) 0.110(11) 0.020(8) -0.070(10) -0.024(9)
O2S 0.075(9) 0.076(8) 0.067(8) 0.028(6) -0.048(7) -0.026(7)
O1T 0.078(8) 0.064(7) 0.030(6) 0.006(5) -0.004(6) -0.042(6)
O2T 0.060(7) 0.046(6) 0.029(5) 0.003(5) -0.002(5) -0.031(5)

loop_
_atom_type_symbol
_atom_type_description
_atom_type_scat_dispersion_real
_atom_type_scat_dispersion_imag
_atom_type_scat_source
C C 0.0181 0.0091 'International Tables Vol C Tables 4.2.6.8 and 6.1.1.4'
H H 0.0000 0.0000 'International Tables Vol C Tables 4.2.6.8 and 6.1.1.4'
O O 0.0492 0.0322 'International Tables Vol C Tables 4.2.6.8 and 6.1.1.4'
Cr Cr -0.1635 2.4439 'International Tables Vol C Tables 4.2.6.8 and 6.1.1.4'
Cl Cl 0.3639 0.7018 'International Tables Vol C Tables 4.2.6.8 and 6.1.1.4'

loop_
_geom_angle_atom_site_label_1
_geom_angle_atom_site_label_2
_geom_angle_atom_site_label_3
_geom_angle
O2T Cr1 O4 89.2(4)
O2T Cr1 O2M 85.1(3)
O4 Cr1 O2M 91.2(3)
O2T Cr1 O2R 90.0(4)
O4 Cr1 O2R 179.1(4)
O2M Cr1 O2R 88.2(3)
O2T Cr1 O1 101.0(4)
O4 Cr1 O1 82.2(3)
O2M Cr1 O1 170.9(4)
O2R Cr1 O1 98.4(3)
O2T Cr1 O2 176.2(4)
O4 Cr1 O2 87.9(3)
O2M Cr1 O2 92.3(3)
O2R Cr1 O2 92.8(4)
O1 Cr1 O2 81.2(3)
O2T Cr1 Cr4 131.7(3)
O4 Cr1 Cr4 45.5(2)
O2M Cr1 Cr4 80.9(2)
O2R Cr1 Cr4 135.1(3)
O1 Cr1 Cr4 90.0(3)
O2 Cr1 Cr4 44.9(3)
O2T Cr1 Cr3 94.4(3)
O4 Cr1 Cr3 41.3(2)
O2M Cr1 Cr3 132.4(2)
O2R Cr1 Cr3 139.3(3)
O1 Cr1 Cr3 41.1(2)
O2 Cr1 Cr3 85.2(2)
Cr4 Cr1 Cr3 64.23(8)
O2O Cr2 O3 90.0(4)
O2O Cr2 O1Q 89.3(4)
O3 Cr2 O1Q 178.9(4)
O2O Cr2 O2A 85.9(4)
O3 Cr2 O2A 90.5(3)
O1Q Cr2 O2A 88.6(3)
O2O Cr2 O2 100.8(4)
O3 Cr2 O2 83.6(3)
O1Q Cr2 O2 97.4(3)
O2A Cr2 O2 171.0(3)
O2O Cr2 O1 176.3(4)
O3 Cr2 O1 87.1(3)
O1Q Cr2 O1 93.5(4)
O2A Cr2 O1 91.8(4)
O2 Cr2 O1 81.2(3)
O2O Cr2 Cr3 132.4(3)
O3 Cr2 Cr3 45.0(2)
O1Q Cr2 Cr3 135.4(3)
O2A Cr2 Cr3 80.9(2)
O2 Cr2 Cr3 90.1(2)
O1 Cr2 Cr3 44.2(2)
O2O Cr2 Cr4 94.8(3)
O3 Cr2 Cr4 42.3(2)
O1Q Cr2 Cr4 138.6(3)
O2A Cr2 Cr4 132.7(3)
O2 Cr2 Cr4 41.4(3)
O1 Cr2 Cr4 84.6(3)
Cr3 Cr2 Cr4 64.04(8)
O1 Cr3 O1B 93.8(4)
O1 Cr3 O5 165.2(4)
O1B Cr3 O5 95.1(3)
O1 Cr3 O4 83.2(3)
O1B Cr3 O4 102.8(3)
O5 Cr3 O4 83.2(3)
O1 Cr3 O3 88.6(3)
O1B Cr3 O3 176.8(3)
O5 Cr3 O3 83.1(3)
O4 Cr3 O3 79.6(3)
O1 Cr3 O1A 94.0(4)
O1B Cr3 O1A 87.3(4)
O5 Cr3 O1A 98.3(3)
O4 Cr3 O1A 169.6(3)
O3 Cr3 O1A 90.3(3)
O1 Cr3 Cr2 46.6(2)
O1B Cr3 Cr2 137.5(3)
O5 Cr3 Cr2 127.1(2)
O4 Cr3 Cr2 88.9(2)
O3 Cr3 Cr2 44.1(2)
O1A Cr3 Cr2 82.0(2)
O1 Cr3 Cr6 130.4(3)
O1B Cr3 Cr6 135.8(3)
O5 Cr3 Cr6 42.1(2)
O4 Cr3 Cr6 85.1(2)
O3 Cr3 Cr6 41.8(2)
O1A Cr3 Cr6 89.1(3)
Cr2 Cr3 Cr6 85.24(9)
O1 Cr3 Cr5 124.6(3)
O1B Cr3 Cr5 94.6(3)
O5 Cr3 Cr5 42.7(2)
O4 Cr3 Cr5 41.6(2)
O3 Cr3 Cr5 85.8(2)
O1A Cr3 Cr5 141.0(3)
Cr2 Cr3 Cr5 119.01(10)
Cr6 Cr3 Cr5 62.83(7)
O1 Cr3 Cr1 42.1(3)
O1B Cr3 Cr1 98.7(3)
O5 Cr3 Cr1 124.5(2)
O4 Cr3 Cr1 41.3(2)
O3 Cr3 Cr1 84.5(2)
O1A Cr3 Cr1 135.7(3)
Cr2 Cr3 Cr1 64.03(8)
Cr6 Cr3 Cr1 113.83(9)
Cr5 Cr3 Cr1 82.54(8)
O6 Cr4 O2 165.4(3)
O6 Cr4 O1M 97.3(3)
O2 Cr4 O1M 94.9(4)
O6 Cr4 O1N 93.8(3)
O2 Cr4 O1N 94.6(4)
O1M Cr4 O1N 88.2(3)
O6 Cr4 O4 82.4(3)
O2 Cr4 O4 89.3(3)
O1M Cr4 O4 91.1(3)
O1N Cr4 O4 176.0(4)
O6 Cr4 O3 83.5(3)
O2 Cr4 O3 83.0(3)
O1M Cr4 O3 169.7(3)
O1N Cr4 O3 102.0(3)
O4 Cr4 O3 78.8(3)
O6 Cr4 Cr1 127.2(2)
O2 Cr4 Cr1 46.9(2)
O1M Cr4 Cr1 82.3(3)
O1N Cr4 Cr1 138.7(3)
O4 Cr4 Cr1 44.9(2)
O3 Cr4 Cr1 88.9(2)
O6 Cr4 Cr6 42.8(2)
O2 Cr4 Cr6 124.6(3)
O1M Cr4 Cr6 140.1(3)
O1N Cr4 Cr6 93.3(2)
O4 Cr4 Cr6 84.7(2)
O3 Cr4 Cr6 41.8(2)
Cr1 Cr4 Cr6 119.13(10)
O6 Cr4 Cr5 41.9(2)
O2 Cr4 Cr5 130.9(2)
O1M Cr4 Cr5 88.4(2)
O1N Cr4 Cr5 134.5(3)
O4 Cr4 Cr5 41.6(2)
O3 Cr4 Cr5 85.4(2)
Cr1 Cr4 Cr5 85.48(9)
Cr6 Cr4 Cr5 62.74(7)
O6 Cr4 Cr2 124.6(2)
O2 Cr4 Cr2 42.0(2)
O1M Cr4 Cr2 136.6(3)
O1N Cr4 Cr2 98.7(3)
O4 Cr4 Cr2 84.5(2)
O3 Cr4 Cr2 41.1(2)
Cr1 Cr4 Cr2 64.32(8)
Cr6 Cr4 Cr2 82.59(8)
Cr5 Cr4 Cr2 114.23(9)
O4 Cr5 O7 163.7(3)
O4 Cr5 O2K 98.9(3)
O7 Cr5 O2K 95.1(3)
O4 Cr5 O6 82.8(3)
O7 Cr5 O6 82.0(3)
O2K Cr5 O6 170.1(3)
O4 Cr5 O1L 93.8(3)
O7 Cr5 O1L 95.3(3)
O2K Cr5 O1L 86.7(3)
O6 Cr5 O1L 103.0(3)
O4 Cr5 O5 82.4(3)
O7 Cr5 O5 89.0(3)
O2K Cr5 O5 91.0(3)
O6 Cr5 O5 79.5(3)
O1L Cr5 O5 175.3(4)
O4 Cr5 Cr7 127.2(2)
O7 Cr5 Cr7 46.6(2)
O2K Cr5 Cr7 82.5(2)
O6 Cr5 Cr7 88.7(2)
O1L Cr5 Cr7 138.6(3)
O5 Cr5 Cr7 44.9(2)
O4 Cr5 Cr3 41.7(2)
O7 Cr5 Cr3 130.7(2)
O2K Cr5 Cr3 89.3(3)
O6 Cr5 Cr3 85.5(2)
O1L Cr5 Cr3 134.0(3)
O5 Cr5 Cr3 41.8(2)
Cr7 Cr5 Cr3 85.83(8)
O4 Cr5 Cr4 42.2(2)
O7 Cr5 Cr4 123.4(2)
O2K Cr5 Cr4 141.1(3)
O6 Cr5 Cr4 41.7(2)
O1L Cr5 Cr4 94.0(2)
O5 Cr5 Cr4 85.2(2)
Cr7 Cr5 Cr4 118.82(9)
Cr3 Cr5 Cr4 62.70(7)
O4 Cr5 Cr8 123.3(2)
O7 Cr5 Cr8 41.6(2)
O2K Cr5 Cr8 136.4(3)
O6 Cr5 Cr8 40.5(2)
O1L Cr5 Cr8 99.8(3)
O5 Cr5 Cr8 84.7(2)
Cr7 Cr5 Cr8 64.18(8)
Cr3 Cr5 Cr8 113.92(9)
Cr4 Cr5 Cr8 81.87(8)
O2D Cr6 O2C 88.2(4)
O2D Cr6 O8 94.3(4)
O2C Cr6 O8 94.3(3)
O2D Cr6 O3 97.1(3)
O2C Cr6 O3 93.8(3)
O8 Cr6 O3 166.1(3)
O2D Cr6 O5 169.6(4)
O2C Cr6 O5 102.2(4)
O8 Cr6 O5 84.1(3)
O3 Cr6 O5 83.2(3)
O2D Cr6 O6 90.3(3)
O2C Cr6 O6 176.7(3)
O8 Cr6 O6 88.7(3)
O3 Cr6 O6 83.5(3)
O5 Cr6 O6 79.4(3)
O2D Cr6 Cr8 81.8(3)
O2C Cr6 Cr8 138.5(3)
O8 Cr6 Cr8 47.0(2)
O3 Cr6 Cr8 127.3(2)
O5 Cr6 Cr8 89.7(2)
O6 Cr6 Cr8 44.0(2)
O2D Cr6 Cr3 139.4(3)
O2C Cr6 Cr3 94.1(3)
O8 Cr6 Cr3 125.7(2)
O3 Cr6 Cr3 42.3(2)
O5 Cr6 Cr3 41.8(2)
O6 Cr6 Cr3 85.2(2)
Cr8 Cr6 Cr3 119.21(9)
O2D Cr6 Cr4 87.6(3)
O2C Cr6 Cr4 135.2(3)
O8 Cr6 Cr4 130.5(2)
O3 Cr6 Cr4 42.7(2)
O5 Cr6 Cr4 85.7(2)
O6 Cr6 Cr4 41.8(2)
Cr8 Cr6 Cr4 84.73(8)
Cr3 Cr6 Cr4 62.80(7)
O2D Cr6 Cr7 136.4(3)
O2C Cr6 Cr7 99.2(3)
O8 Cr6 Cr7 42.5(2)
O3 Cr6 Cr7 124.8(2)
O5 Cr6 Cr7 41.6(2)
O6 Cr6 Cr7 83.9(2)
Cr8 Cr6 Cr7 64.32(8)
Cr3 Cr6 Cr7 83.20(8)
Cr4 Cr6 Cr7 114.08(9)
O2E Cr7 O5 89.1(3)
O2E Cr7 O1K 85.3(3)
O5 Cr7 O1K 91.5(3)
O2E Cr7 O2G 90.0(4)
O5 Cr7 O2G 179.1(4)
O1K Cr7 O2G 88.6(4)
O2E Cr7 O8 100.3(3)
O5 Cr7 O8 83.3(3)
O1K Cr7 O8 172.3(3)
O2G Cr7 O8 96.7(3)
O2E Cr7 O7 176.7(4)
O5 Cr7 O7 88.1(3)
O1K Cr7 O7 93.1(3)
O2G Cr7 O7 92.7(3)
O8 Cr7 O7 81.1(3)
O2E Cr7 Cr5 132.1(3)
O5 Cr7 Cr5 45.8(2)
O1K Cr7 Cr5 81.6(2)
O2G Cr7 Cr5 135.1(3)
O8 Cr7 Cr5 90.7(2)
O7 Cr7 Cr5 44.7(2)
O2E Cr7 Cr6 94.3(3)
O5 Cr7 Cr6 41.8(2)
O1K Cr7 Cr6 133.2(3)
O2G Cr7 Cr6 138.2(3)
O8 Cr7 Cr6 41.6(2)
O7 Cr7 Cr6 84.8(2)
Cr5 Cr7 Cr6 64.36(8)
O6 Cr8 O2J 89.3(4)
O6 Cr8 O1D 91.1(3)
O2J Cr8 O1D 85.4(4)
O6 Cr8 O1H 179.2(4)
O2J Cr8 O1H 89.9(4)
O1D Cr8 O1H 88.9(4)
O6 Cr8 O7 82.2(3)
O2J Cr8 O7 100.7(3)
O1D Cr8 O7 170.8(4)
O1H Cr8 O7 97.8(3)
O6 Cr8 O8 87.9(3)
O2J Cr8 O8 176.5(3)
O1D Cr8 O8 92.4(3)
O1H Cr8 O8 92.8(3)
O7 Cr8 O8 81.1(3)
O6 Cr8 Cr6 45.6(2)
O2J Cr8 Cr6 132.2(3)
O1D Cr8 Cr6 81.3(3)
O1H Cr8 Cr6 135.1(3)
O7 Cr8 Cr6 89.5(3)
O8 Cr8 Cr6 44.5(2)
O6 Cr8 Cr5 41.3(2)
O2J Cr8 Cr5 94.3(3)
O1D Cr8 Cr5 132.3(3)
O1H Cr8 Cr5 138.8(3)
O7 Cr8 Cr5 41.1(2)
O8 Cr8 Cr5 85.1(2)
Cr6 Cr8 Cr5 63.98(8)
O2S Cr9 O2B 86.7(4)
O2S Cr9 O1T 81.7(4)
O2B Cr9 O1T 86.9(4)
O2S Cr9 O1R 87.4(4)
O2B Cr9 O1R 173.9(4)
O1T Cr9 O1R 90.6(4)
O2S Cr9 O9 88.5(5)
O2B Cr9 O9 91.2(4)
O1T Cr9 O9 170.1(4)
O1R Cr9 O9 90.2(4)
O2S Cr9 O1 177.6(4)
O2B Cr9 O1 94.6(4)
O1T Cr9 O1 96.4(4)
O1R Cr9 O1 91.2(4)
O9 Cr9 O1 93.4(4)
O10 Cr10 O2N 91.5(4)
O10 Cr10 O2Q 91.4(4)
O2N Cr10 O2Q 173.0(4)
O10 Cr10 O1O 170.5(4)
O2N Cr10 O1O 86.1(4)
O2Q Cr10 O1O 90.0(4)
O10 Cr10 O2P 87.7(4)
O2N Cr10 O2P 87.4(4)
O2Q Cr10 O2P 86.4(4)
O1O Cr10 O2P 83.0(4)
O10 Cr10 O2 92.6(3)
O2N Cr10 O2 95.3(4)
O2Q Cr10 O2 90.9(4)
O1O Cr10 O2 96.7(3)
O2P Cr10 O2 177.2(4)
O1J Cr11 O2I 82.0(4)
O1J Cr11 O2L 86.0(4)
O2I Cr11 O2L 87.2(4)
O1J Cr11 O11 170.2(4)
O2I Cr11 O11 88.5(4)
O2L Cr11 O11 91.0(4)
O1J Cr11 O2H 90.8(4)
O2I Cr11 O2H 86.9(4)
O2L Cr11 O2H 173.6(4)
O11 Cr11 O2H 91.2(4)
O1J Cr11 O7 96.9(3)
O2I Cr11 O7 177.9(4)
O2L Cr11 O7 94.5(3)
O11 Cr11 O7 92.6(3)
O2H Cr11 O7 91.4(3)
O1E Cr12 O2F 83.8(4)
O1E Cr12 O1G 89.6(4)
O2F Cr12 O1G 88.7(4)
O1E Cr12 O8 96.7(4)
O2F Cr12 O8 179.4(4)
O1G Cr12 O8 91.1(3)
O1E Cr12 O1C 86.6(4)
O2F Cr12 O1C 85.7(4)
O1G Cr12 O1C 173.6(4)
O8 Cr12 O1C 94.5(3)
O1E Cr12 O12 171.4(4)
O2F Cr12 O12 87.5(4)
O1G Cr12 O12 90.9(4)
O8 Cr12 O12 91.9(4)
O1C Cr12 O12 92.1(4)
Cr3 O1 Cr9 122.4(4)
Cr3 O1 Cr1 96.8(4)
Cr9 O1 Cr1 113.1(4)
Cr3 O1 Cr2 89.2(3)
Cr9 O1 Cr2 129.8(4)
Cr1 O1 Cr2 98.6(4)
Cr4 O2 Cr2 96.5(4)
Cr4 O2 Cr10 120.9(4)
Cr2 O2 Cr10 114.0(4)
Cr4 O2 Cr1 88.3(3)
Cr2 O2 Cr1 98.9(4)
Cr10 O2 Cr1 130.8(4)
Cr2 O3 Cr6 164.9(4)
Cr2 O3 Cr3 90.9(3)
Cr6 O3 Cr3 95.8(3)
Cr2 O3 Cr4 96.6(3)
Cr6 O3 Cr4 95.5(3)
Cr3 O3 Cr4 100.2(3)
Cr5 O4 Cr1 163.3(4)
Cr5 O4 Cr3 96.7(3)
Cr1 O4 Cr3 97.4(4)
Cr5 O4 Cr4 96.3(4)
Cr1 O4 Cr4 89.6(3)
Cr3 O4 Cr4 101.3(3)
Cr3 O5 Cr7 165.3(4)
Cr3 O5 Cr6 96.1(3)
Cr7 O5 Cr6 96.6(3)
Cr3 O5 Cr5 95.5(3)
Cr7 O5 Cr5 89.4(3)
Cr6 O5 Cr5 100.5(3)
Cr8 O6 Cr4 162.9(4)
Cr8 O6 Cr5 98.2(3)
Cr4 O6 Cr5 96.5(3)
Cr8 O6 Cr6 90.4(3)
Cr4 O6 Cr6 95.4(3)
Cr5 O6 Cr6 100.5(3)
Cr5 O7 Cr8 97.3(3)
Cr5 O7 Cr11 121.4(4)
Cr8 O7 Cr11 113.4(4)
Cr5 O7 Cr7 88.7(3)
Cr8 O7 Cr7 99.5(3)
Cr11 O7 Cr7 129.8(4)
Cr6 O8 Cr12 122.2(4)
Cr6 O8 Cr7 95.8(3)
Cr12 O8 Cr7 114.1(4)
Cr6 O8 Cr8 88.5(3)
Cr12 O8 Cr8 130.4(4)
Cr7 O8 Cr8 98.2(3)
C1A O1A Cr3 124.7(7)
C1A O2A Cr2 126.7(7)
O1A C1A O2A 125.7(11)
O1A C1A C2A 116.9(10)
O2A C1A C2A 117.3(10)
C4A C2A C3A 113.0(13)
C4A C2A C1A 112.5(11)
C3A C2A C1A 112.9(12)
C1B O1B Cr3 123.9(8)
C1B O2B Cr9 126.6(8)
O2B C1B O1B 124.8(11)
O2B C1B C2B 121.7(11)
O1B C1B C2B 113.5(11)
C4B C2B C3B 114.6(15)
C4B C2B C1B 111.5(13)
C3B C2B C1B 110.7(12)
C1C O1C Cr12 124.6(8)
C1C O2C Cr6 122.7(9)
O2C C1C O1C 126.7(11)
O2C C1C C2C 114.4(11)
O1C C1C C2C 118.9(10)
C4C C2C C3C 117.1(14)
C4C C2C C1C 112.1(13)
C3C C2C C1C 109.4(13)
C1D O1D Cr8 126.8(8)
C1D O2D Cr6 125.7(7)
O1D C1D O2D 124.3(10)
O1D C1D C2D 122.7(11)
O2D C1D C2D 112.9(10)
C4D C2D C3D 103.8(15)
C4D C2D C1D 109.9(13)
C3D C2D C1D 109.6(13)
C1E O1E Cr12 136.7(8)
C1E O2E Cr7 126.8(8)
O1E C1E O2E 128.4(10)
O1E C1E C2E 116.7(10)
O2E C1E C2E 114.8(10)
C4E C2E C3E 108.3(13)
C4E C2E C1E 110.7(12)
C3E C2E C1E 110.6(13)
C1F O2F Cr12 132.2(8)
O2F C1F O1F 125.2(12)
O2F C1F C2F 116.7(11)
O1F C1F C2F 118.1(10)
C4F C2F C3F 115.6(13)
C4F C2F C1F 112.9(11)
C3F C2F C1F 110.2(12)
C1G O1G Cr12 135.5(8)
C1G O2G Cr7 132.1(8)
O1G C1G O2G 123.5(10)
O1G C1G C2G 116.1(10)
O2G C1G C2G 120.3(10)
C4G C2G C3G 111.9(12)
C4G C2G C1G 112.9(11)
C3G C2G C1G 107.2(11)
C1H O1H Cr8 132.2(7)
C1H O2H Cr11 134.7(8)
O2H C1H O1H 123.8(10)
O2H C1H C2H 119.5(10)
O1H C1H C2H 116.7(10)
C4H C2H C3H 112.4(14)
C4H C2H C1H 109.3(12)
C3H C2H C1H 111.1(11)
C1I O2I Cr11 130.2(9)
O2I C1I O1I 126.8(13)
O2I C1I C2I 117.6(12)
O1I C1I C2I 115.5(12)
C6I C2I C4I 133(3)
C6I C2I C3I 53(2)
C4I C2I C3I 122.1(19)
C6I C2I C1I 113(3)
C4I C2I C1I 110.8(16)
C3I C2I C1I 112.3(16)
C6I C2I C5I 110(3)
C4I C2I C5I 70(2)
C3I C2I C5I 60(2)
C1I C2I C5I 108.9(18)
C1J O1J Cr11 136.1(8)
C1J O2J Cr8 128.1(8)
O2J C1J O1J 127.6(10)
O2J C1J C2J 115.2(10)
O1J C1J C2J 117.2(10)
C4J C2J C3J 113.6(14)
C4J C2J C1J 113.8(12)
C3J C2J C1J 106.6(12)
C1K O1K Cr7 125.7(7)
C1K O2K Cr5 124.5(7)
O1K C1K O2K 125.5(10)
O1K C1K C2K 117.3(9)
O2K C1K C2K 117.2(9)
C5K C2K C4K 54.9(17)
C5K C2K C6K 112.8(16)
C4K C2K C6K 66.2(17)
C5K C2K C1K 113.6(15)
C4K C2K C1K 107.3(14)
C6K C2K C1K 111.9(13)
C5K C2K C3K 52.4(16)
C4K C2K C3K 106.4(14)
C6K C2K C3K 137.9(17)
C1K C2K C3K 109.8(12)
C1L O1L Cr5 121.0(7)
C1L O2L Cr11 126.6(7)
O2L C1L O1L 127.1(10)
O2L C1L C2L 117.6(9)
O1L C1L C2L 115.4(9)
C4L C2L C3L 112.9(11)
C4L C2L C1L 110.0(10)
C3L C2L C1L 111.7(10)
C1M O1M Cr4 125.6(8)
C1M O2M Cr1 126.9(7)
O1M C1M O2M 124.1(10)
O1M C1M C2M 118.1(10)
O2M C1M C2M 117.7(9)
C5M C2M C4M 63(2)
C5M C2M C6M 117(3)
C4M C2M C6M 59(2)
C5M C2M C3M 136(2)
C4M C2M C3M 109.8(15)
C6M C2M C3M 54(2)
C5M C2M C1M 112(2)
C4M C2M C1M 110.4(13)
C6M C2M C1M 109(2)
C3M C2M C1M 110.1(14)
C1N O1N Cr4 122.4(8)
C1N O2N Cr10 126.5(8)
O2N C1N O1N 124.7(11)
O2N C1N C2N 118.7(10)
O1N C1N C2N 116.6(10)
C4N C2N C3N 111.7(12)
C4N C2N C1N 110.6(11)
C3N C2N C1N 114.1(11)
C1O O1O Cr10 137.1(8)
C1O O2O Cr2 128.5(8)
O1O C1O O2O 126.9(11)
O1O C1O C2O 117.4(10)
O2O C1O C2O 115.7(10)
C4O C2O C3O 104.4(14)
C4O C2O C1O 106.1(13)
C3O C2O C1O 112.3(13)
C1P O2P Cr10 129.8(8)
O1P C1P O2P 126.4(12)
O1P C1P C2P 118.8(12)
O2P C1P C2P 114.8(11)
C5P C2P C6P 128(4)
C5P C2P C4P 106(4)
C6P C2P C4P 84(3)
C5P C2P C3P 100(3)
C6P C2P C3P 36(2)
C4P C2P C3P 115(2)
C5P C2P C1P 115(3)
C6P C2P C1P 108(3)
C4P C2P C1P 110.6(19)
C3P C2P C1P 109.6(15)
C1Q O1Q Cr2 130.6(8)
C1Q O2Q Cr10 134.5(8)
O1Q C1Q O2Q 126.2(11)
O1Q C1Q C2Q 118.1(10)
O2Q C1Q C2Q 115.0(10)
C4Q C2Q C3Q 114.7(16)
C4Q C2Q C6Q 56.4(19)
C3Q C2Q C6Q 127(2)
C4Q C2Q C1Q 111.4(14)
C3Q C2Q C1Q 113.7(13)
C6Q C2Q C1Q 117.2(18)
C4Q C2Q C5Q 48.7(18)
C3Q C2Q C5Q 76.1(19)
C6Q C2Q C5Q 103(2)
C1Q C2Q C5Q 104.1(18)
C1R O1R Cr9 132.5(8)
C1R O2R Cr1 129.4(7)
O2R C1R O1R 127.2(10)
O2R C1R C2R 118.1(10)
O1R C1R C2R 114.5(10)
C4R C2R C3R 110.8(11)
C4R C2R C1R 108.3(11)
C3R C2R C1R 113.6(11)
C1S O2S Cr9 130.3(11)
O2S C1S O1S 126.3(14)
O2S C1S C2S 115.9(13)
O1S C1S C2S 117.8(13)
C4S C2S C3S 114.3(17)
C4S C2S C1S 113.1(15)
C3S C2S C1S 113.5(15)
C1T O1T Cr9 137.1(8)
C1T O2T Cr1 126.9(8)
O1T C1T O2T 127.8(11)
O1T C1T C2T 117.2(11)
O2T C1T C2T 115.1(11)
C3T C2T C4T 103.1(16)
C3T C2T C1T 111.8(13)
C4T C2T C1T 102.6(14)

loop_
_geom_bond_atom_site_label_1
_geom_bond_atom_site_label_2
_geom_bond_distance
Cr1 O2T 1.943(8)
Cr1 O4 1.968(8)
Cr1 O2M 1.974(8)
Cr1 O2R 1.979(8)
Cr1 O1 1.997(8)
Cr1 O2 2.035(8)
Cr1 Cr4 2.787(3)
Cr1 Cr3 2.959(3)
Cr2 O2O 1.949(9)
Cr2 O3 1.956(8)
Cr2 O1Q 1.956(9)
Cr2 O2A 1.983(9)
Cr2 O2 1.992(9)
Cr2 O1 2.039(9)
Cr2 Cr3 2.808(3)
Cr2 Cr4 2.955(3)
Cr3 O1 1.958(8)
Cr3 O1B 1.959(8)
Cr3 O5 1.965(8)
Cr3 O4 1.969(8)
Cr3 O3 1.985(8)
Cr3 O1A 1.997(8)
Cr3 Cr6 2.933(3)
Cr3 Cr5 2.937(3)
Cr4 O6 1.967(8)
Cr4 O2 1.967(9)
Cr4 O1M 1.969(8)
Cr4 O1N 1.972(8)
Cr4 O4 1.987(8)
Cr4 O3 2.002(8)
Cr4 Cr6 2.937(3)
Cr4 Cr5 2.941(3)
Cr5 O4 1.962(8)
Cr5 O7 1.965(8)
Cr5 O2K 1.973(8)
Cr5 O6 1.976(8)
Cr5 O1L 1.979(8)
Cr5 O5 2.002(8)
Cr5 Cr7 2.794(3)
Cr5 Cr8 2.966(3)
Cr6 O2D 1.953(9)
Cr6 O2C 1.954(8)
Cr6 O8 1.967(8)
Cr6 O3 1.967(8)
Cr6 O5 1.977(8)
Cr6 O6 2.004(8)
Cr6 Cr8 2.804(3)
Cr6 Cr7 2.946(3)
Cr7 O2E 1.947(8)
Cr7 O5 1.971(8)
Cr7 O1K 1.976(8)
Cr7 O2G 1.980(8)
Cr7 O8 2.003(8)
Cr7 O7 2.030(8)
Cr8 O6 1.947(8)
Cr8 O2J 1.949(8)
Cr8 O1D 1.956(8)
Cr8 O1H 1.965(9)
Cr8 O7 1.984(8)
Cr8 O8 2.050(8)
Cr9 O2S 1.960(10)
Cr9 O2B 1.970(9)
Cr9 O1T 1.977(9)
Cr9 O1R 1.978(9)
Cr9 O9 1.986(10)
Cr9 O1 1.990(9)
Cr10 O10 1.947(8)
Cr10 O2N 1.962(9)
Cr10 O2Q 1.962(9)
Cr10 O1O 1.969(8)
Cr10 O2P 1.972(9)
Cr10 O2 1.994(8)
Cr11 O1J 1.955(9)
Cr11 O2I 1.965(9)
Cr11 O2L 1.966(8)
Cr11 O11 1.966(9)
Cr11 O2H 1.996(9)
Cr11 O7 2.002(8)
Cr12 O1E 1.946(9)
Cr12 O2F 1.953(8)
Cr12 O1G 1.972(9)
Cr12 O8 1.976(8)
Cr12 O1C 1.979(9)
Cr12 O12 1.986(9)
O1A C1A 1.242(10)
O2A C1A 1.249(10)
C1A C2A 1.520(11)
C2A C4A 1.475(12)
C2A C3A 1.485(13)
O1B C1B 1.262(11)
O2B C1B 1.244(11)
C1B C2B 1.524(12)
C2B C4B 1.458(13)
C2B C3B 1.494(13)
O1C C1C 1.255(11)
O2C C1C 1.254(10)
C1C C2C 1.537(12)
C2C C4C 1.457(13)
C2C C3C 1.500(13)
O1D C1D 1.250(10)
O2D C1D 1.271(10)
C1D C2D 1.528(12)
C2D C4D 1.476(14)
C2D C3D 1.525(14)
O1E C1E 1.246(10)
O2E C1E 1.248(10)
C1E C2E 1.537(11)
C2E C4E 1.470(13)
C2E C3E 1.502(13)
O1F C1F 1.255(11)
O2F C1F 1.244(11)
C1F C2F 1.524(12)
C2F C4F 1.469(13)
C2F C3F 1.480(12)
O1G C1G 1.245(10)
O2G C1G 1.252(10)
C1G C2G 1.519(11)
C2G C4G 1.466(12)
C2G C3G 1.511(13)
O1H C1H 1.267(10)
O2H C1H 1.244(10)
C1H C2H 1.523(11)
C2H C4H 1.481(13)
C2H C3H 1.483(12)
O1I C1I 1.258(11)
O2I C1I 1.240(11)
C1I C2I 1.522(12)
C2I C6I 1.42(5)
C2I C4I 1.443(14)
C2I C3I 1.476(14)
C2I C5I 1.59(4)
O1J C1J 1.257(10)
O2J C1J 1.252(10)
C1J C2J 1.524(12)
C2J C4J 1.467(13)
C2J C3J 1.501(13)
O1K C1K 1.260(10)
O2K C1K 1.269(10)
C1K C2K 1.510(11)
C2K C5K 1.465(14)
C2K C4K 1.492(14)
C2K C6K 1.492(14)
C2K C3K 1.522(13)
O1L C1L 1.260(10)
O2L C1L 1.244(10)
C1L C2L 1.535(11)
C2L C4L 1.490(12)
C2L C3L 1.497(12)
O1M C1M 1.251(10)
O2M C1M 1.256(10)
C1M C2M 1.525(11)
C2M C5M 1.45(4)
C2M C4M 1.477(14)
C2M C6M 1.51(5)
C2M C3M 1.508(14)
O1N C1N 1.266(10)
O2N C1N 1.261(10)
C1N C2N 1.519(12)
C2N C4N 1.484(13)
C2N C3N 1.487(12)
O1O C1O 1.245(11)
O2O C1O 1.257(10)
C1O C2O 1.532(12)
C2O C4O 1.488(13)
C2O C3O 1.514(13)
O1P C1P 1.238(11)
O2P C1P 1.251(11)
C1P C2P 1.535(12)
C2P C5P 1.26(5)
C2P C6P 1.37(5)
C2P C4P 1.463(15)
C2P C3P 1.497(15)
O1Q C1Q 1.252(10)
O2Q C1Q 1.267(10)
C1Q C2Q 1.520(11)
C2Q C4Q 1.462(14)
C2Q C3Q 1.489(14)
C2Q C6Q 1.49(4)
C2Q C5Q 1.64(4)
O1R C1R 1.251(10)
O2R C1R 1.251(10)
C1R C2R 1.528(11)
C2R C4R 1.486(12)
C2R C3R 1.489(12)
O1S C1S 1.254(11)
O2S C1S 1.233(12)
C1S C2S 1.523(13)
C2S C4S 1.459(14)
C2S C3S 1.471(13)
O1T C1T 1.235(11)
O2T C1T 1.246(10)
C1T C2T 1.543(12)
C2T C3T 1.513(14)
C2T C4T 1.522(14)
